data_7234216
loop_
_publ_author_name
'Torubaev, Yury'
'Skabitskiy, Ivan V.'

_publ_section_title
;
 The Energy Frameworks of Aufbau Synthon Modules in 4-Cyanopyridine
 Co-crystals.
;
_journal_name_full CrystEngComm
_journal_paper_doi 10.1039/C9CE01174A
_journal_year 2019
_chemical_formula_moiety 'C6 F4 I2, C6 H4 N2'
_chemical_formula_sum 'C12 H4 F4 I2 N2'
_chemical_formula_weight 505.97
_chemical_name_systematic '4-cyanopyridine 1,3-diiodo-tetrafluorobenzene'
_space_group_crystal_system monoclinic
_space_group_IT_number 14
_space_group_name_Hall '-P 2ybc'
_space_group_name_H-M_alt 'P 1 21/c 1'
_symmetry_space_group_name_Hall '-P 2ybc'
_symmetry_space_group_name_H-M 'P 1 21/c 1'
_atom_sites_solution_hydrogens geom
_atom_sites_solution_primary dual
_audit_creation_date 2019-09-20
_audit_creation_method
;
Olex2 1.2
(compiled 2018.05.29 svn.r3508 for OlexSys, GUI svn.r5506)
;
_audit_update_record
;
2019-09-22 deposited with the CCDC.    2019-09-26 downloaded from the CCDC.
;
_cell_angle_alpha 90
_cell_angle_beta 93.964(7)
_cell_angle_gamma 90
_cell_formula_units_Z 4
_cell_length_a 4.2751(11)
_cell_length_b 27.919(7)
_cell_length_c 12.173(3)
_cell_measurement_reflns_used 940
_cell_measurement_temperature 296
_cell_measurement_theta_max 3
_cell_measurement_theta_min 25
_cell_volume 1449.5(6)
_computing_cell_refinement 'SAINT V8.38A (?, 2016)'
_computing_data_reduction 'SAINT V8.38A (?, 2016)'
_computing_molecular_graphics 'Olex2 (Dolomanov et al., 2009)'
_computing_publication_material 'Olex2 (Dolomanov et al., 2009)'
_computing_structure_refinement 'ShelXL (Sheldrick, 2015)'
_computing_structure_solution 'ShelXT (Sheldrick, 2015)'
_diffrn_ambient_temperature 296
_diffrn_measured_fraction_theta_full 0.988
_diffrn_measured_fraction_theta_max 0.984
_diffrn_measurement_device_type 'Bruker APEX-II CCD'
_diffrn_measurement_method '\f and \w scans'
_diffrn_radiation_type MoK\a
_diffrn_radiation_wavelength 0.71073
_diffrn_reflns_av_R_equivalents 0.1177
_diffrn_reflns_av_unetI/netI 0.1430
_diffrn_reflns_Laue_measured_fraction_full 0.988
_diffrn_reflns_Laue_measured_fraction_max 0.984
_diffrn_reflns_limit_h_max 5
_diffrn_reflns_limit_h_min -3
_diffrn_reflns_limit_k_max 34
_diffrn_reflns_limit_k_min -33
_diffrn_reflns_limit_l_max 14
_diffrn_reflns_limit_l_min -14
_diffrn_reflns_number 8597
_diffrn_reflns_point_group_measured_fraction_full 0.988
_diffrn_reflns_point_group_measured_fraction_max 0.984
_diffrn_reflns_theta_full 25.242
_diffrn_reflns_theta_max 26.370
_diffrn_reflns_theta_min 2.223
_diffrn_standards_number 0
_exptl_absorpt_coefficient_mu 4.373
_exptl_absorpt_correction_T_max 0.7454
_exptl_absorpt_correction_T_min 0.5255
_exptl_absorpt_correction_type multi-scan
_exptl_absorpt_process_details
;
SADABS-2016/2 (Bruker,2016/2) was used for absorption correction.
wR2(int) was 0.1415 before and 0.0597 after correction.
The Ratio of minimum to maximum transmission is 0.7050.
The \l/2 correction factor is Not present.
;
_exptl_crystal_colour colourless
_exptl_crystal_colour_primary colourless
_exptl_crystal_density_diffrn 2.319
_exptl_crystal_description irregular
_exptl_crystal_F_000 928
_exptl_crystal_size_max 0.04
_exptl_crystal_size_mid 0.04
_exptl_crystal_size_min 0.02
_refine_diff_density_max 0.716
_refine_diff_density_min -0.802
_refine_diff_density_rms 0.163
_refine_ls_extinction_coef 0.0037(5)
_refine_ls_extinction_expression Fc^*^=kFc[1+0.001xFc^2^\l^3^/sin(2\q)]^-1/4^
_refine_ls_extinction_method 'SHELXL-2018/3 (Sheldrick 2018)'
_refine_ls_goodness_of_fit_ref 0.982
_refine_ls_hydrogen_treatment constr
_refine_ls_matrix_type full
_refine_ls_number_parameters 182
_refine_ls_number_reflns 2932
_refine_ls_number_restraints 0
_refine_ls_restrained_S_all 0.982
_refine_ls_R_factor_all 0.1672
_refine_ls_R_factor_gt 0.0734
_refine_ls_shift/su_max 0.000
_refine_ls_shift/su_mean 0.000
_refine_ls_structure_factor_coef Fsqd
_refine_ls_weighting_details 'w=1/[\s^2^(Fo^2^)+(0.0528P)^2^] where P=(Fo^2^+2Fc^2^)/3'
_refine_ls_weighting_scheme calc
_refine_ls_wR_factor_gt 0.1216
_refine_ls_wR_factor_ref 0.1532
_reflns_Friedel_coverage 0.000
_reflns_number_gt 1455
_reflns_number_total 2932
_reflns_threshold_expression 'I > 2\s(I)'
_cod_data_source_file c9ce01174a2.cif
_cod_data_source_block 1_CCDC2
_cod_database_code 7234216
_shelx_shelxl_version_number 2018/3
_shelx_space_group_comment
;
The symmetry employed for this shelxl refinement is uniquely defined
by the following loop, which should always be used as a source of
symmetry information in preference to the above space-group names.
They are only intended as comments.
;
_olex2_refinement_description
;
1. Fixed Uiso
 At 1.2 times of:
  All C(H) groups
2.a Aromatic/amide H refined with riding coordinates:
 C4(H4), C3(H3), C6(H6), C5(H5)
;
_olex2_submission_special_instructions 'No special instructions were received'

loop_
_space_group_symop_operation_xyz
'x, y, z'
'-x, y+1/2, -z+1/2'
'-x, -y, -z'
'x, -y-1/2, z-1/2'

loop_
_atom_site_label
_atom_site_type_symbol
_atom_site_fract_x
_atom_site_fract_y
_atom_site_fract_z
_atom_site_U_iso_or_equiv
_atom_site_adp_type
_atom_site_occupancy
_atom_site_site_symmetry_order
_atom_site_calc_flag
_atom_site_refinement_flags_posn
I1 I 0.3263(2) 0.62622(3) 0.48761(7) 0.0602(4) Uani 1 1 d .
I2 I 0.4039(2) 0.84102(4) 0.43840(8) 0.0680(4) Uani 1 1 d .
F1 F 0.2640(19) 0.7375(3) 0.5267(6) 0.075(2) Uani 1 1 d .
F2 F 0.7513(19) 0.8037(3) 0.2276(6) 0.076(2) Uani 1 1 d .
F4 F 0.675(2) 0.6381(3) 0.2624(7) 0.084(3) Uani 1 1 d .
F3 F 0.870(2) 0.7152(3) 0.1570(6) 0.090(3) Uani 1 1 d .
C8 C 0.501(3) 0.7730(4) 0.3803(11) 0.046(3) Uani 1 1 d .
N1 N 0.103(3) 0.5485(5) 0.6330(10) 0.074(4) Uani 1 1 d .
C10 C 0.719(3) 0.7204(6) 0.2479(10) 0.054(4) Uani 1 1 d .
C9 C 0.659(3) 0.7660(5) 0.2832(11) 0.052(4) Uani 1 1 d .
C7 C 0.410(3) 0.7310(5) 0.4329(10) 0.046(3) Uani 1 1 d .
C12 C 0.465(3) 0.6858(5) 0.3995(9) 0.045(3) Uani 1 1 d .
C4 C -0.043(4) 0.5683(6) 0.7128(13) 0.076(5) Uani 1 1 d .
H4 H -0.080166 0.601123 0.709149 0.092 Uiso 1 1 calc R
C3 C -0.147(3) 0.5433(5) 0.8030(11) 0.064(4) Uani 1 1 d .
H3 H -0.237750 0.558872 0.860453 0.076 Uiso 1 1 calc R
C11 C 0.621(3) 0.6821(5) 0.3044(10) 0.055(4) Uani 1 1 d .
C6 C 0.053(4) 0.4729(6) 0.7225(14) 0.076(5) Uani 1 1 d .
H6 H 0.101963 0.440472 0.725104 0.091 Uiso 1 1 calc R
C2 C -0.109(3) 0.4943(5) 0.8022(12) 0.063(4) Uani 1 1 d .
C1 C -0.219(4) 0.4664(6) 0.8923(16) 0.090(6) Uani 1 1 d .
C5 C 0.138(4) 0.5015(7) 0.6390(13) 0.082(5) Uani 1 1 d .
H5 H 0.229730 0.486648 0.580859 0.098 Uiso 1 1 calc R
N2 N -0.305(4) 0.4436(7) 0.9632(14) 0.132(7) Uani 1 1 d .

loop_
_atom_site_aniso_label
_atom_site_aniso_U_11
_atom_site_aniso_U_22
_atom_site_aniso_U_33
_atom_site_aniso_U_23
_atom_site_aniso_U_13
_atom_site_aniso_U_12
I1 0.0631(7) 0.0514(7) 0.0658(7) 0.0125(5) 0.0021(4) -0.0087(5)
I2 0.0682(7) 0.0464(7) 0.0899(8) -0.0054(5) 0.0091(5) 0.0078(5)
F1 0.093(6) 0.071(6) 0.065(5) 0.003(4) 0.040(4) -0.006(5)
F2 0.096(6) 0.073(6) 0.062(5) 0.025(5) 0.014(4) -0.013(5)
F4 0.116(7) 0.052(6) 0.086(6) -0.019(5) 0.024(5) 0.020(5)
F3 0.122(7) 0.094(7) 0.059(5) -0.006(5) 0.039(5) -0.006(6)
C8 0.040(7) 0.031(8) 0.066(9) 0.000(6) -0.004(6) 0.003(6)
N1 0.103(11) 0.062(10) 0.059(9) -0.002(7) 0.009(7) 0.001(8)
C10 0.052(8) 0.072(11) 0.040(8) -0.009(8) 0.014(6) 0.022(8)
C9 0.047(8) 0.063(10) 0.049(9) 0.008(7) 0.012(6) -0.005(7)
C7 0.055(8) 0.049(9) 0.037(8) -0.005(6) 0.014(6) -0.002(7)
C12 0.052(8) 0.042(9) 0.040(8) 0.005(6) -0.001(6) 0.003(6)
C4 0.103(13) 0.057(11) 0.068(11) 0.011(9) -0.009(9) 0.005(10)
C3 0.103(12) 0.037(9) 0.050(9) -0.009(7) 0.002(7) 0.002(8)
C11 0.075(10) 0.048(10) 0.039(9) -0.003(7) -0.008(7) 0.010(8)
C6 0.093(13) 0.045(10) 0.087(13) -0.010(10) -0.014(9) 0.012(9)
C2 0.077(11) 0.044(10) 0.068(10) 0.007(8) -0.004(8) -0.012(8)
C1 0.105(14) 0.062(13) 0.098(15) 0.013(10) -0.025(11) -0.030(11)
C5 0.103(13) 0.071(14) 0.070(12) 0.003(10) 0.004(9) 0.011(11)
N2 0.157(16) 0.113(15) 0.124(15) 0.045(12) -0.013(11) -0.040(13)

loop_
_atom_type_symbol
_atom_type_description
_atom_type_scat_dispersion_real
_atom_type_scat_dispersion_imag
_atom_type_scat_source
C C 0.0033 0.0016 'International Tables Vol C Tables 4.2.6.8 and 6.1.1.4'
H H 0.0000 0.0000 'International Tables Vol C Tables 4.2.6.8 and 6.1.1.4'
F F 0.0171 0.0103 'International Tables Vol C Tables 4.2.6.8 and 6.1.1.4'
I I -0.4742 1.8119 'International Tables Vol C Tables 4.2.6.8 and 6.1.1.4'
N N 0.0061 0.0033 'International Tables Vol C Tables 4.2.6.8 and 6.1.1.4'

loop_
_geom_angle_atom_site_label_1
_geom_angle_atom_site_label_2
_geom_angle_atom_site_label_3
_geom_angle
C9 C8 I2 121.9(10)
C7 C8 I2 122.6(9)
C7 C8 C9 115.4(11)
C4 N1 C5 115.9(15)
F3 C10 C9 118.2(14)
F3 C10 C11 121.7(13)
C11 C10 C9 120.0(12)
F2 C9 C8 119.5(12)
F2 C9 C10 120.5(12)
C10 C9 C8 120.0(12)
F1 C7 C8 115.6(11)
C12 C7 F1 118.6(11)
C12 C7 C8 125.7(11)
C7 C12 I1 121.9(9)
C7 C12 C11 115.2(12)
C11 C12 I1 122.9(10)
N1 C4 H4 117.9
N1 C4 C3 124.2(15)
C3 C4 H4 117.9
C4 C3 H3 121.8
C2 C3 C4 116.5(14)
C2 C3 H3 121.8
F4 C11 C12 119.3(13)
C10 C11 F4 117.0(12)
C10 C11 C12 123.6(13)
C2 C6 H6 121.7
C5 C6 H6 121.7
C5 C6 C2 116.6(15)
C3 C2 C6 120.3(15)
C3 C2 C1 118.9(16)
C6 C2 C1 120.6(16)
N2 C1 C2 179(2)
N1 C5 C6 126.0(16)
N1 C5 H5 117.0
C6 C5 H5 117.0

loop_
_geom_bond_atom_site_label_1
_geom_bond_atom_site_label_2
_geom_bond_distance
I1 C12 2.087(12)
I2 C8 2.079(12)
F1 C7 1.351(13)
F2 C9 1.325(14)
F4 C11 1.357(14)
F3 C10 1.326(13)
C8 C9 1.415(16)
C8 C7 1.403(16)
N1 C4 1.314(17)
N1 C5 1.320(18)
C10 C9 1.374(18)
C10 C11 1.353(18)
C7 C12 1.351(16)
C12 C11 1.379(16)
C4 H4 0.9300
C4 C3 1.400(19)
C3 H3 0.9300
C3 C2 1.377(18)
C6 H6 0.9300
C6 C2 1.37(2)
C6 C5 1.36(2)
C2 C1 1.45(2)
C1 N2 1.15(2)
C5 H5 0.9300
